data_4500968
loop_
_publ_author_name
'Lu, Huijie'
'Zhu, Yanyan'
'Chen, Nan'
'Gao, Yongchao'
'Guo, Xiaofang'
'Li, Gang'
'Tang, Mingsheng'

_publ_section_title
;
 Ligand-Directed Assembly of a Series of Complexes Bearing Thiourea-Based
 Carboxylates
;
_journal_issue 12
_journal_name_full 'Crystal Growth &amp; Design'
_journal_page_first 5241
_journal_paper_doi 10.1021/cg200564d
_journal_volume 11
_journal_year 2011
_chemical_formula_sum 'C66 H60 N14 O20 Pr2 S4'
_chemical_formula_weight 1779.34
_chemical_name_systematic
; 
 ? 
;
_space_group_IT_number 2
_symmetry_cell_setting triclinic
_symmetry_space_group_name_Hall '-P 1'
_symmetry_space_group_name_H-M 'P -1'
_atom_sites_solution_hydrogens geom
_atom_sites_solution_primary direct
_atom_sites_solution_secondary difmap
_audit_creation_method SHELXL-97
_cell_angle_alpha 63.47(3)
_cell_angle_beta 86.17(3)
_cell_angle_gamma 70.77(3)
_cell_formula_units_Z 1
_cell_length_a 10.846(2)
_cell_length_b 13.732(3)
_cell_length_c 14.625(3)
_cell_measurement_reflns_used 5718
_cell_measurement_temperature 293(2)
_cell_measurement_theta_max 27.9243
_cell_measurement_theta_min 1.9976
_cell_volume 1831.8(9)
_computing_cell_refinement 'CrystalClear (Rigaku/MSC Inc., 2006)'
_computing_data_collection 'CrystalClear (Rigaku/MSC Inc., 2006)'
_computing_data_reduction 'CrystalClear (Rigaku/MSC Inc., 2006)'
_computing_molecular_graphics SHELXTL
_computing_publication_material SHELXTL
_computing_structure_refinement 'SHELXL-97 (Sheldrick, 2008)'
_computing_structure_solution 'SHELXL-97 (Sheldrick, 2008)'
_diffrn_ambient_temperature 293(2)
_diffrn_detector_area_resol_mean 28.5714
_diffrn_measured_fraction_theta_full 0.991
_diffrn_measured_fraction_theta_max 0.991
_diffrn_measurement_device_type 'Rigaku Saturn'
_diffrn_measurement_method \w
_diffrn_radiation_monochromator graphite
_diffrn_radiation_source 'fine-focus sealed tube'
_diffrn_radiation_type MoK\a
_diffrn_radiation_wavelength 0.71073
_diffrn_reflns_av_R_equivalents 0.0338
_diffrn_reflns_av_sigmaI/netI 0.0501
_diffrn_reflns_limit_h_max 14
_diffrn_reflns_limit_h_min -14
_diffrn_reflns_limit_k_max 18
_diffrn_reflns_limit_k_min -17
_diffrn_reflns_limit_l_max 18
_diffrn_reflns_limit_l_min -19
_diffrn_reflns_number 23010
_diffrn_reflns_theta_full 27.93
_diffrn_reflns_theta_max 27.93
_diffrn_reflns_theta_min 1.56
_exptl_absorpt_coefficient_mu 1.509
_exptl_absorpt_correction_T_max 0.7324
_exptl_absorpt_correction_T_min 0.7134
_exptl_absorpt_correction_type multi-scan
_exptl_absorpt_process_details sadabs
_exptl_crystal_colour Green
_exptl_crystal_density_diffrn 1.613
_exptl_crystal_density_method 'not measured'
_exptl_crystal_description Prism
_exptl_crystal_F_000 896
_exptl_crystal_size_max 0.24
_exptl_crystal_size_mid 0.22
_exptl_crystal_size_min 0.22
_refine_diff_density_max 0.620
_refine_diff_density_min -0.964
_refine_diff_density_rms 0.167
_refine_ls_extinction_method none
_refine_ls_goodness_of_fit_ref 1.123
_refine_ls_hydrogen_treatment mixed
_refine_ls_matrix_type full
_refine_ls_number_parameters 472
_refine_ls_number_reflns 8715
_refine_ls_number_restraints 0
_refine_ls_restrained_S_all 1.123
_refine_ls_R_factor_all 0.0514
_refine_ls_R_factor_gt 0.0426
_refine_ls_shift/su_max 0.001
_refine_ls_shift/su_mean 0.000
_refine_ls_structure_factor_coef Fsqd
_refine_ls_weighting_details 'calc w=1/[\s^2^(Fo^2^)+(0.0527P)^2^+0.2308P] where P=(Fo^2^+2Fc^2^)/3'
_refine_ls_weighting_scheme calc
_refine_ls_wR_factor_gt 0.0932
_refine_ls_wR_factor_ref 0.1101
_reflns_number_gt 7724
_reflns_number_total 8715
_reflns_threshold_expression >2sigma(I)
_cod_data_source_file cg200564d_si_002.cif
_cod_data_source_block p-1
_cod_depositor_comments
;
The following automatic conversions were performed:

'_symmetry_cell_setting' value 'Triclinic' changed to 'triclinic'
according to /home/saulius/struct/CIF-dictionaries/cif_core.dic
dictionary named 'cif_core.dic' version 2.4.1 from
2010-06-29.

'_exptl_absorpt_correction_type' value 'Multi-scan'
changed to 'multi-scan' according to
/home/saulius/struct/CIF-dictionaries/cif_core.dic dictionary named
'cif_core.dic' version 2.4.1 from 2010-06-29.

Automatic conversion script
Id: cif_fix_values 1715 2011-07-08 13:25:40Z adriana 
;
_cod_original_cell_volume 1831.8(6)
_cod_original_sg_symbol_H-M P-1
_cod_database_code 4500968

loop_
_symmetry_equiv_pos_as_xyz
'x, y, z'
'-x, -y, -z'

loop_
_atom_site_label
_atom_site_type_symbol
_atom_site_fract_x
_atom_site_fract_y
_atom_site_fract_z
_atom_site_U_iso_or_equiv
_atom_site_adp_type
_atom_site_occupancy
_atom_site_symmetry_multiplicity
_atom_site_calc_flag
_atom_site_refinement_flags
Pr1 Pr 0.40071(2) 0.164612(16) 0.465675(15) 0.03112(8) Uani 1 1 d .
N1 N 0.4460(4) 0.3641(3) 0.3922(3) 0.0442(8) Uani 1 1 d .
N2 N 0.2664(4) 0.3166(3) 0.5306(3) 0.0490(9) Uani 1 1 d .
N3 N 0.1448(4) 0.2882(3) 0.3345(3) 0.0544(10) Uani 1 1 d .
N4 N 0.2490(3) -0.0353(3) 0.2439(3) 0.0388(8) Uani 1 1 d .
H4A H 0.3138 -0.0494 0.2092 0.047 Uiso 1 1 calc R
N5 N 0.1653(3) -0.1329(3) 0.1853(3) 0.0455(9) Uani 1 1 d .
H5B H 0.0957 -0.1429 0.1719 0.055 Uiso 1 1 calc R
N6 N 0.7185(3) 0.0332(3) 0.1730(3) 0.0390(8) Uani 1 1 d .
H6B H 0.8011 -0.0034 0.1776 0.047 Uiso 1 1 calc R
N7 N 0.6880(3) -0.0704(3) 0.0929(3) 0.0465(9) Uani 1 1 d .
H7A H 0.6322 -0.0892 0.0710 0.056 Uiso 1 1 calc R
O1 O 0.1497(3) 0.2154(3) 0.4267(3) 0.0661(9) Uani 1 1 d .
O2 O 0.2513(3) 0.2976(3) 0.3004(3) 0.0634(9) Uani 1 1 d .
O3 O 0.0389(4) 0.3480(4) 0.2807(3) 0.0873(13) Uani 1 1 d .
O4 O 0.3885(3) 0.0098(2) 0.4332(2) 0.0367(6) Uani 1 1 d .
O5 O 0.4328(3) -0.1444(2) 0.4083(2) 0.0430(7) Uani 1 1 d .
O6 O 0.3758(3) -0.1553(3) 0.1449(3) 0.0542(8) Uani 1 1 d .
O7 O 0.5552(3) 0.1478(2) 0.3439(2) 0.0433(7) Uani 1 1 d .
O8 O 0.6553(3) -0.0363(2) 0.3732(2) 0.0422(7) Uani 1 1 d .
O9 O 0.9050(3) -0.1078(3) 0.1179(3) 0.0731(11) Uani 1 1 d .
O10 O 0.8371(7) 0.2419(8) 0.3172(6) 0.164(3) Uani 1 1 d .
H10 H 0.8706 0.2885 0.3146 0.247 Uiso 1 1 calc R
C1 C 0.1799(5) 0.2937(5) 0.5991(4) 0.0672(15) Uani 1 1 d .
H1A H 0.1672 0.2228 0.6235 0.081 Uiso 1 1 calc R
C2 C 0.1072(6) 0.3713(6) 0.6362(6) 0.090(2) Uani 1 1 d .
H2A H 0.0493 0.3513 0.6854 0.108 Uiso 1 1 calc R
C3 C 0.1224(7) 0.4756(6) 0.5992(6) 0.095(2) Uani 1 1 d .
H3A H 0.0726 0.5288 0.6217 0.114 Uiso 1 1 calc R
C4 C 0.2110(7) 0.5037(4) 0.5285(5) 0.0782(12) Uani 1 1 d .
C5 C 0.2384(6) 0.6122(4) 0.4866(5) 0.0782(12) Uani 1 1 d .
H5A H 0.1898 0.6688 0.5057 0.094 Uiso 1 1 calc R
C6 C 0.3300(6) 0.6337(4) 0.4221(5) 0.0782(12) Uani 1 1 d .
H6A H 0.3456 0.7033 0.3987 0.094 Uiso 1 1 calc R
C7 C 0.4033(6) 0.5508(4) 0.3895(4) 0.0603(14) Uani 1 1 d .
C8 C 0.4995(6) 0.5686(4) 0.3240(5) 0.0756(19) Uani 1 1 d .
H8A H 0.5186 0.6367 0.3009 0.091 Uiso 1 1 calc R
C9 C 0.5670(6) 0.4883(5) 0.2926(5) 0.0752(17) Uani 1 1 d .
H9A H 0.6322 0.5002 0.2484 0.090 Uiso 1 1 calc R
C10 C 0.5357(5) 0.3864(4) 0.3288(4) 0.0587(13) Uani 1 1 d .
H10A H 0.5812 0.3317 0.3065 0.070 Uiso 1 1 calc R
C11 C 0.3788(5) 0.4450(3) 0.4247(4) 0.0481(11) Uani 1 1 d .
C12 C 0.2836(5) 0.4211(4) 0.4954(4) 0.0491(11) Uani 1 1 d .
C13 C 0.3659(4) -0.0430(3) 0.3864(3) 0.0334(8) Uani 1 1 d .
C14 C 0.2545(4) 0.0256(3) 0.3015(3) 0.0397(9) Uani 1 1 d .
H14A H 0.1722 0.0421 0.3312 0.048 Uiso 1 1 calc R
H14B H 0.2655 0.0987 0.2553 0.048 Uiso 1 1 calc R
C15 C 0.1504(4) -0.0707(4) 0.2412(3) 0.0400(9) Uani 1 1 d .
C16 C 0.2772(4) -0.1803(4) 0.1490(3) 0.0409(9) Uani 1 1 d .
C17 C 0.2745(4) -0.2714(3) 0.1207(3) 0.0409(9) Uani 1 1 d .
C18 C 0.1950(5) -0.3387(4) 0.1651(4) 0.0530(11) Uani 1 1 d .
H18A H 0.1339 -0.3218 0.2082 0.064 Uiso 1 1 calc R
C19 C 0.2063(6) -0.4298(4) 0.1456(5) 0.0678(15) Uani 1 1 d .
H19A H 0.1532 -0.4748 0.1756 0.081 Uiso 1 1 calc R
C20 C 0.2966(7) -0.4543(5) 0.0814(5) 0.0826(19) Uani 1 1 d .
H20A H 0.3056 -0.5172 0.0692 0.099 Uiso 1 1 calc R
C21 C 0.3738(7) -0.3866(5) 0.0351(5) 0.0797(18) Uani 1 1 d .
H21A H 0.4321 -0.4016 -0.0104 0.096 Uiso 1 1 calc R
C22 C 0.3638(5) -0.2961(4) 0.0567(3) 0.0563(12) Uani 1 1 d .
H22A H 0.4179 -0.2519 0.0276 0.068 Uiso 1 1 calc R
C23 C 0.6244(4) 0.0706(3) 0.3191(3) 0.0348(8) Uani 1 1 d .
C24 C 0.6756(4) 0.1159(3) 0.2144(3) 0.0385(9) Uani 1 1 d .
H24A H 0.6069 0.1837 0.1667 0.046 Uiso 1 1 calc R
H24B H 0.7486 0.1398 0.2194 0.046 Uiso 1 1 calc R
C25 C 0.6351(4) 0.0121(3) 0.1285(3) 0.0386(9) Uani 1 1 d .
C26 C 0.8165(5) -0.1251(4) 0.0884(4) 0.0492(11) Uani 1 1 d .
C27 C 0.8410(5) -0.2071(4) 0.0429(4) 0.0580(13) Uani 1 1 d .
C28 C 0.7731(7) -0.2847(5) 0.0715(5) 0.0816(19) Uani 1 1 d .
H28A H 0.7108 -0.2855 0.1185 0.098 Uiso 1 1 calc R
C29 C 0.7989(9) -0.3599(6) 0.0296(7) 0.115(3) Uani 1 1 d .
H29A H 0.7569 -0.4145 0.0505 0.138 Uiso 1 1 calc R
C30 C 0.8856(9) -0.3551(7) -0.0424(7) 0.115(3) Uani 1 1 d .
H30A H 0.8991 -0.4041 -0.0726 0.138 Uiso 1 1 calc R
C31 C 0.9546(7) -0.2783(7) -0.0716(5) 0.101(3) Uani 1 1 d .
H31A H 1.0139 -0.2761 -0.1208 0.121 Uiso 1 1 calc R
C32 C 0.9336(6) -0.2038(5) -0.0259(5) 0.0738(18) Uani 1 1 d .
C33 C 0.8596(8) 0.1498(8) 0.4196(7) 0.116(3) Uani 1 1 d .
H33A H 0.9361 0.1439 0.4539 0.174 Uiso 1 1 calc R
H33B H 0.8727 0.0785 0.4171 0.174 Uiso 1 1 calc R
H33C H 0.7850 0.1655 0.4564 0.174 Uiso 1 1 calc R
S1 S 0.01494(12) -0.05087(14) 0.30076(12) 0.0670(4) Uani 1 1 d .
S2 S 0.47345(11) 0.07954(11) 0.11001(10) 0.0527(3) Uani 1 1 d .
H32A H 0.988(5) -0.148(4) -0.042(4) 0.058(15) Uiso 1 1 d .

loop_
_atom_site_aniso_label
_atom_site_aniso_U_11
_atom_site_aniso_U_22
_atom_site_aniso_U_33
_atom_site_aniso_U_23
_atom_site_aniso_U_13
_atom_site_aniso_U_12
Pr1 0.03989(13) 0.02436(12) 0.03284(13) -0.01640(9) 0.00040(9) -0.00964(9)
N1 0.057(2) 0.0321(18) 0.043(2) -0.0138(16) -0.0060(17) -0.0161(17)
N2 0.054(2) 0.039(2) 0.057(2) -0.0285(19) 0.0027(19) -0.0073(17)
N3 0.051(2) 0.046(2) 0.064(3) -0.031(2) -0.017(2) -0.0003(19)
N4 0.0376(18) 0.0450(19) 0.0438(19) -0.0306(17) -0.0010(15) -0.0100(15)
N5 0.044(2) 0.056(2) 0.056(2) -0.039(2) 0.0001(17) -0.0182(17)
N6 0.0413(18) 0.0431(19) 0.0410(18) -0.0269(16) 0.0060(15) -0.0135(15)
N7 0.045(2) 0.053(2) 0.056(2) -0.038(2) -0.0017(17) -0.0147(18)
O1 0.052(2) 0.082(3) 0.065(2) -0.034(2) 0.0011(17) -0.0210(19)
O2 0.054(2) 0.058(2) 0.059(2) -0.0078(17) -0.0091(17) -0.0180(17)
O3 0.056(2) 0.088(3) 0.096(3) -0.038(3) -0.027(2) 0.005(2)
O4 0.0446(15) 0.0352(14) 0.0417(15) -0.0258(13) -0.0019(12) -0.0139(12)
O5 0.0531(17) 0.0285(14) 0.0519(17) -0.0222(13) -0.0081(14) -0.0105(13)
O6 0.0547(19) 0.064(2) 0.073(2) -0.0497(19) 0.0228(17) -0.0316(17)
O7 0.0557(18) 0.0343(15) 0.0452(16) -0.0228(13) 0.0152(14) -0.0163(14)
O8 0.0554(18) 0.0308(15) 0.0403(15) -0.0163(13) 0.0081(13) -0.0146(13)
O9 0.0457(19) 0.100(3) 0.107(3) -0.083(3) -0.0038(19) -0.0093(19)
O10 0.117(5) 0.215(8) 0.161(7) -0.068(6) 0.018(5) -0.080(5)
C1 0.071(4) 0.057(3) 0.080(4) -0.043(3) 0.022(3) -0.013(3)
C2 0.084(4) 0.089(5) 0.103(5) -0.066(4) 0.026(4) -0.007(4)
C3 0.091(5) 0.086(5) 0.106(5) -0.072(5) 0.006(4) 0.012(4)
C4 0.100(3) 0.0388(16) 0.090(3) -0.041(2) -0.038(2) 0.0080(18)
C5 0.100(3) 0.0388(16) 0.090(3) -0.041(2) -0.038(2) 0.0080(18)
C6 0.100(3) 0.0388(16) 0.090(3) -0.041(2) -0.038(2) 0.0080(18)
C7 0.078(4) 0.029(2) 0.066(3) -0.011(2) -0.033(3) -0.014(2)
C8 0.102(5) 0.032(3) 0.078(4) 0.001(3) -0.042(4) -0.032(3)
C9 0.089(4) 0.055(3) 0.070(4) -0.003(3) -0.009(3) -0.042(3)
C10 0.073(3) 0.043(3) 0.056(3) -0.011(2) -0.004(3) -0.028(2)
C11 0.062(3) 0.025(2) 0.051(3) -0.0135(19) -0.026(2) -0.0054(19)
C12 0.060(3) 0.033(2) 0.056(3) -0.025(2) -0.013(2) -0.005(2)
C13 0.040(2) 0.034(2) 0.0350(19) -0.0173(17) 0.0018(16) -0.0192(17)
C14 0.042(2) 0.041(2) 0.047(2) -0.029(2) -0.0025(18) -0.0111(18)
C15 0.038(2) 0.045(2) 0.043(2) -0.026(2) -0.0050(17) -0.0112(18)
C16 0.050(2) 0.041(2) 0.040(2) -0.0244(19) 0.0023(19) -0.015(2)
C17 0.053(2) 0.035(2) 0.035(2) -0.0158(18) -0.0025(18) -0.0145(19)
C18 0.058(3) 0.047(3) 0.058(3) -0.024(2) -0.001(2) -0.020(2)
C19 0.080(4) 0.044(3) 0.083(4) -0.023(3) -0.007(3) -0.028(3)
C20 0.118(5) 0.051(3) 0.090(5) -0.043(3) -0.013(4) -0.023(3)
C21 0.119(5) 0.060(3) 0.072(4) -0.047(3) 0.024(4) -0.023(4)
C22 0.088(4) 0.043(3) 0.046(3) -0.026(2) 0.018(3) -0.024(3)
C23 0.040(2) 0.038(2) 0.036(2) -0.0216(18) 0.0040(16) -0.0174(18)
C24 0.046(2) 0.038(2) 0.039(2) -0.0231(19) 0.0089(18) -0.0157(18)
C25 0.047(2) 0.042(2) 0.034(2) -0.0207(18) 0.0082(17) -0.0203(19)
C26 0.049(3) 0.053(3) 0.052(3) -0.035(2) -0.008(2) -0.006(2)
C27 0.064(3) 0.052(3) 0.054(3) -0.036(3) -0.018(2) 0.006(2)
C28 0.107(5) 0.069(4) 0.088(4) -0.054(4) -0.009(4) -0.021(4)
C29 0.167(8) 0.086(5) 0.118(7) -0.072(5) -0.017(6) -0.030(5)
C30 0.147(8) 0.084(5) 0.111(7) -0.074(5) -0.048(6) 0.018(5)
C31 0.100(5) 0.109(6) 0.070(4) -0.061(4) -0.020(4) 0.029(4)
C32 0.075(4) 0.074(4) 0.063(4) -0.044(3) -0.017(3) 0.009(3)
C33 0.116(7) 0.145(8) 0.117(7) -0.080(7) 0.019(5) -0.051(6)
S1 0.0461(7) 0.1087(11) 0.0864(10) -0.0752(10) 0.0167(6) -0.0315(7)
S2 0.0403(6) 0.0647(8) 0.0690(8) -0.0409(7) 0.0125(5) -0.0226(6)

loop_
_atom_type_symbol
_atom_type_description
_atom_type_scat_dispersion_real
_atom_type_scat_dispersion_imag
_atom_type_scat_source
C C 0.0033 0.0016 'International Tables Vol C Tables 4.2.6.8 and 6.1.1.4'
H H 0.0000 0.0000 'International Tables Vol C Tables 4.2.6.8 and 6.1.1.4'
N N 0.0061 0.0033 'International Tables Vol C Tables 4.2.6.8 and 6.1.1.4'
O O 0.0106 0.0060 'International Tables Vol C Tables 4.2.6.8 and 6.1.1.4'
S S 0.1246 0.1234 'International Tables Vol C Tables 4.2.6.8 and 6.1.1.4'
Pr Pr -0.2180 2.8214 'International Tables Vol C Tables 4.2.6.8 and 6.1.1.4'

loop_
_geom_angle_atom_site_label_1
_geom_angle_atom_site_label_2
_geom_angle_atom_site_label_3
_geom_angle
_geom_angle_site_symmetry_1
_geom_angle_site_symmetry_3
O7 Pr1 O8 137.08(9) . 2_656
O7 Pr1 O4 73.41(9) . .
O8 Pr1 O4 76.72(9) 2_656 .
O7 Pr1 O5 94.38(10) . 2_656
O8 Pr1 O5 78.57(10) 2_656 2_656
O4 Pr1 O5 125.37(9) . 2_656
O7 Pr1 O2 80.35(11) . .
O8 Pr1 O2 127.01(11) 2_656 .
O4 Pr1 O2 85.17(11) . .
O5 Pr1 O2 146.40(10) 2_656 .
O7 Pr1 O1 122.34(11) . .
O8 Pr1 O1 78.12(12) 2_656 .
O4 Pr1 O1 76.19(11) . .
O5 Pr1 O1 142.72(11) 2_656 .
O2 Pr1 O1 49.11(12) . .
O7 Pr1 O4 72.35(9) . 2_656
O8 Pr1 O4 70.72(10) 2_656 2_656
O4 Pr1 O4 75.28(9) . 2_656
O5 Pr1 O4 50.64(8) 2_656 2_656
O2 Pr1 O4 149.93(11) . 2_656
O1 Pr1 O4 141.60(11) . 2_656
O7 Pr1 N2 139.79(11) . .
O8 Pr1 N2 80.47(11) 2_656 .
O4 Pr1 N2 142.59(11) . .
O5 Pr1 N2 77.44(11) 2_656 .
O2 Pr1 N2 85.37(12) . .
O1 Pr1 N2 70.32(12) . .
O4 Pr1 N2 123.83(10) 2_656 .
O7 Pr1 N1 77.97(11) . .
O8 Pr1 N1 136.21(10) 2_656 .
O4 Pr1 N1 147.07(10) . .
O5 Pr1 N1 72.27(10) 2_656 .
O2 Pr1 N1 74.18(11) . .
O1 Pr1 N1 106.82(12) . .
O4 Pr1 N1 111.13(10) 2_656 .
N2 Pr1 N1 61.97(12) . .
O7 Pr1 C13 84.26(11) . 2_656
O8 Pr1 C13 71.73(11) 2_656 2_656
O4 Pr1 C13 100.67(10) . 2_656
O5 Pr1 C13 24.83(9) 2_656 2_656
O2 Pr1 C13 161.25(11) . 2_656
O1 Pr1 C13 149.53(12) . 2_656
O4 Pr1 C13 25.88(9) 2_656 2_656
N2 Pr1 C13 99.80(11) . 2_656
N1 Pr1 C13 92.23(11) . 2_656
O7 Pr1 N3 102.16(12) . .
O8 Pr1 N3 102.94(12) 2_656 .
O4 Pr1 N3 81.21(10) . .
O5 Pr1 N3 152.16(9) 2_656 .
O2 Pr1 N3 24.36(11) . .
O1 Pr1 N3 24.83(12) . .
O4 Pr1 N3 156.47(9) 2_656 .
N2 Pr1 N3 75.47(11) . .
N1 Pr1 N3 89.32(12) . .
C13 Pr1 N3 173.58(11) 2_656 .
O7 Pr1 Pr1 68.16(7) . 2_656
O8 Pr1 Pr1 69.16(7) 2_656 2_656
O4 Pr1 Pr1 39.34(6) . 2_656
O5 Pr1 Pr1 86.31(7) 2_656 2_656
O2 Pr1 Pr1 121.07(9) . 2_656
O1 Pr1 Pr1 111.64(9) . 2_656
O4 Pr1 Pr1 35.95(5) 2_656 2_656
N2 Pr1 Pr1 147.88(9) . 2_656
N1 Pr1 Pr1 138.22(8) . 2_656
C13 Pr1 Pr1 61.49(8) 2_656 2_656
N3 Pr1 Pr1 120.54(8) . 2_656
C10 N1 C11 118.0(4) . .
C10 N1 Pr1 122.1(3) . .
C11 N1 Pr1 119.8(3) . .
C1 N2 C12 117.7(4) . .
C1 N2 Pr1 121.1(3) . .
C12 N2 Pr1 121.2(3) . .
O3 N3 O2 121.8(5) . .
O3 N3 O1 121.2(5) . .
O2 N3 O1 116.9(4) . .
O3 N3 Pr1 174.3(3) . .
O2 N3 Pr1 56.8(2) . .
O1 N3 Pr1 60.4(2) . .
C15 N4 C14 123.9(3) . .
C15 N4 H4A 118.0 . .
C14 N4 H4A 118.0 . .
C16 N5 C15 128.1(3) . .
C16 N5 H5B 115.9 . .
C15 N5 H5B 115.9 . .
C25 N6 C24 122.2(3) . .
C25 N6 H6B 118.9 . .
C24 N6 H6B 118.9 . .
C26 N7 C25 128.5(3) . .
C26 N7 H7A 115.8 . .
C25 N7 H7A 115.8 . .
N3 O1 Pr1 94.8(3) . .
N3 O2 Pr1 98.8(3) . .
C13 O4 Pr1 160.5(2) . .
C13 O4 Pr1 91.1(2) . 2_656
Pr1 O4 Pr1 104.72(9) . 2_656
C13 O5 Pr1 96.1(2) . 2_656
C23 O7 Pr1 138.1(2) . .
C23 O8 Pr1 136.7(3) . 2_656
C33 O10 H10 109.5 . .
N2 C1 C2 123.0(6) . .
N2 C1 H1A 118.5 . .
C2 C1 H1A 118.5 . .
C3 C2 C1 118.9(7) . .
C3 C2 H2A 120.5 . .
C1 C2 H2A 120.5 . .
C2 C3 C4 120.5(5) . .
C2 C3 H3A 119.7 . .
C4 C3 H3A 119.7 . .
C3 C4 C12 118.1(5) . .
C3 C4 C5 124.9(6) . .
C12 C4 C5 117.0(7) . .
C6 C5 C4 123.0(5) . .
C6 C5 H5A 118.5 . .
C4 C5 H5A 118.5 . .
C5 C6 C7 120.0(6) . .
C5 C6 H6A 120.0 . .
C7 C6 H6A 120.0 . .
C8 C7 C6 122.1(5) . .
C8 C7 C11 117.9(5) . .
C6 C7 C11 120.0(6) . .
C9 C8 C7 120.9(5) . .
C9 C8 H8A 119.6 . .
C7 C8 H8A 119.6 . .
C8 C9 C10 118.2(6) . .
C8 C9 H9A 120.9 . .
C10 C9 H9A 120.9 . .
N1 C10 C9 123.7(5) . .
N1 C10 H10A 118.2 . .
C9 C10 H10A 118.2 . .
N1 C11 C7 121.3(5) . .
N1 C11 C12 118.9(4) . .
C7 C11 C12 119.8(4) . .
N2 C12 C4 121.7(5) . .
N2 C12 C11 118.1(4) . .
C4 C12 C11 120.1(5) . .
O5 C13 O4 121.8(3) . .
O5 C13 C14 121.7(3) . .
O4 C13 C14 116.5(3) . .
O5 C13 Pr1 59.02(19) . 2_656
O4 C13 Pr1 63.02(19) . 2_656
C14 C13 Pr1 173.8(3) . 2_656
N4 C14 C13 112.2(3) . .
N4 C14 H14A 109.2 . .
C13 C14 H14A 109.2 . .
N4 C14 H14B 109.2 . .
C13 C14 H14B 109.2 . .
H14A C14 H14B 107.9 . .
N4 C15 N5 115.7(4) . .
N4 C15 S1 126.0(3) . .
N5 C15 S1 118.2(3) . .
O6 C16 N5 123.0(4) . .
O6 C16 C17 121.1(4) . .
N5 C16 C17 115.8(4) . .
C22 C17 C18 119.7(4) . .
C22 C17 C16 117.7(4) . .
C18 C17 C16 122.3(4) . .
C19 C18 C17 120.3(5) . .
C19 C18 H18A 119.8 . .
C17 C18 H18A 119.8 . .
C18 C19 C20 119.7(5) . .
C18 C19 H19A 120.2 . .
C20 C19 H19A 120.2 . .
C19 C20 C21 120.5(5) . .
C19 C20 H20A 119.7 . .
C21 C20 H20A 119.7 . .
C20 C21 C22 119.5(5) . .
C20 C21 H21A 120.3 . .
C22 C21 H21A 120.3 . .
C17 C22 C21 120.3(5) . .
C17 C22 H22A 119.9 . .
C21 C22 H22A 119.9 . .
O8 C23 O7 126.2(4) . .
O8 C23 C24 118.9(3) . .
O7 C23 C24 114.8(3) . .
N6 C24 C23 114.3(3) . .
N6 C24 H24A 108.7 . .
C23 C24 H24A 108.7 . .
N6 C24 H24B 108.7 . .
C23 C24 H24B 108.7 . .
H24A C24 H24B 107.6 . .
N6 C25 N7 116.9(4) . .
N6 C25 S2 124.4(3) . .
N7 C25 S2 118.7(3) . .
O9 C26 N7 122.7(4) . .
O9 C26 C27 121.9(4) . .
N7 C26 C27 115.4(4) . .
C32 C27 C28 121.8(5) . .
C32 C27 C26 117.6(5) . .
C28 C27 C26 120.5(5) . .
C29 C28 C27 119.2(7) . .
C29 C28 H28A 120.4 . .
C27 C28 H28A 120.4 . .
C30 C29 C28 120.2(8) . .
C30 C29 H29A 119.9 . .
C28 C29 H29A 119.9 . .
C29 C30 C31 121.3(7) . .
C29 C30 H30A 119.4 . .
C31 C30 H30A 119.4 . .
C30 C31 C32 119.2(7) . .
C30 C31 H31A 120.4 . .
C32 C31 H31A 120.4 . .
C27 C32 C31 118.1(7) . .
C27 C32 H32A 120(3) . .
C31 C32 H32A 122(3) . .
O10 C33 H33A 109.5 . .
O10 C33 H33B 109.5 . .
H33A C33 H33B 109.5 . .
O10 C33 H33C 109.5 . .
H33A C33 H33C 109.5 . .
H33B C33 H33C 109.5 . .

loop_
_geom_bond_atom_site_label_1
_geom_bond_atom_site_label_2
_geom_bond_distance
_geom_bond_site_symmetry_2
Pr1 O7 2.397(3) .
Pr1 O8 2.415(3) 2_656
Pr1 O4 2.421(2) .
Pr1 O5 2.529(3) 2_656
Pr1 O2 2.536(3) .
Pr1 O1 2.612(3) .
Pr1 O4 2.614(3) 2_656
Pr1 N2 2.638(3) .
Pr1 N1 2.662(3) .
Pr1 C13 2.933(4) 2_656
Pr1 N3 2.994(4) .
Pr1 Pr1 3.9884(16) 2_656
N1 C10 1.312(6) .
N1 C11 1.373(5) .
N2 C1 1.331(6) .
N2 C12 1.365(5) .
N3 O3 1.239(5) .
N3 O2 1.250(5) .
N3 O1 1.262(5) .
N4 C15 1.322(5) .
N4 C14 1.443(5) .
N4 H4A 0.8600 .
N5 C16 1.371(5) .
N5 C15 1.393(5) .
N5 H5B 0.8600 .
N6 C25 1.322(5) .
N6 C24 1.449(5) .
N6 H6B 0.8600 .
N7 C26 1.362(5) .
N7 C25 1.392(5) .
N7 H7A 0.8600 .
O4 C13 1.280(4) .
O4 Pr1 2.614(3) 2_656
O5 C13 1.239(4) .
O5 Pr1 2.529(3) 2_656
O6 C16 1.217(5) .
O7 C23 1.265(5) .
O8 C23 1.252(5) .
O8 Pr1 2.415(3) 2_656
O9 C26 1.208(5) .
O10 C33 1.433(9) .
O10 H10 0.8200 .
C1 C2 1.399(7) .
C1 H1A 0.9300 .
C2 C3 1.350(9) .
C2 H2A 0.9300 .
C3 C4 1.377(9) .
C3 H3A 0.9300 .
C4 C12 1.411(7) .
C4 C5 1.461(8) .
C5 C6 1.336(9) .
C5 H5A 0.9300 .
C6 C7 1.411(7) .
C6 H6A 0.9300 .
C7 C8 1.376(8) .
C7 C11 1.420(6) .
C8 C9 1.356(8) .
C8 H8A 0.9300 .
C9 C10 1.408(7) .
C9 H9A 0.9300 .
C10 H10A 0.9300 .
C11 C12 1.422(7) .
C13 C14 1.514(5) .
C13 Pr1 2.933(4) 2_656
C14 H14A 0.9700 .
C14 H14B 0.9700 .
C15 S1 1.664(4) .
C16 C17 1.491(5) .
C17 C22 1.370(6) .
C17 C18 1.391(6) .
C18 C19 1.368(6) .
C18 H18A 0.9300 .
C19 C20 1.377(9) .
C19 H19A 0.9300 .
C20 C21 1.379(8) .
C20 H20A 0.9300 .
C21 C22 1.383(7) .
C21 H21A 0.9300 .
C22 H22A 0.9300 .
C23 C24 1.518(5) .
C24 H24A 0.9700 .
C24 H24B 0.9700 .
C25 S2 1.666(4) .
C26 C27 1.493(6) .
C27 C32 1.370(8) .
C27 C28 1.390(8) .
C28 C29 1.367(8) .
C28 H28A 0.9300 .
C29 C30 1.358(11) .
C29 H29A 0.9300 .
C30 C31 1.388(11) .
C30 H30A 0.9300 .
C31 C32 1.407(9) .
C31 H31A 0.9300 .
C32 H32A 1.05(5) .
C33 H33A 0.9600 .
C33 H33B 0.9600 .
C33 H33C 0.9600 .

loop_
_geom_torsion_atom_site_label_1
_geom_torsion_atom_site_label_2
_geom_torsion_atom_site_label_3
_geom_torsion_atom_site_label_4
_geom_torsion
_geom_torsion_site_symmetry_1
_geom_torsion_site_symmetry_4
O7 Pr1 N1 C10 -6.4(3) . .
O8 Pr1 N1 C10 142.9(3) 2_656 .
O4 Pr1 N1 C10 -36.4(4) . .
O5 Pr1 N1 C10 92.3(3) 2_656 .
O2 Pr1 N1 C10 -89.6(4) . .
O1 Pr1 N1 C10 -126.8(3) . .
O4 Pr1 N1 C10 59.1(4) 2_656 .
N2 Pr1 N1 C10 177.2(4) . .
C13 Pr1 N1 C10 77.3(3) 2_656 .
N3 Pr1 N1 C10 -109.0(3) . .
Pr1 Pr1 N1 C10 29.6(4) 2_656 .
O7 Pr1 N1 C11 176.9(3) . .
O8 Pr1 N1 C11 -33.8(4) 2_656 .
O4 Pr1 N1 C11 146.9(3) . .
O5 Pr1 N1 C11 -84.4(3) 2_656 .
O2 Pr1 N1 C11 93.7(3) . .
O1 Pr1 N1 C11 56.5(3) . .
O4 Pr1 N1 C11 -117.6(3) 2_656 .
N2 Pr1 N1 C11 0.5(3) . .
C13 Pr1 N1 C11 -99.4(3) 2_656 .
N3 Pr1 N1 C11 74.3(3) . .
Pr1 Pr1 N1 C11 -147.1(2) 2_656 .
O7 Pr1 N2 C1 175.5(4) . .
O8 Pr1 N2 C1 -22.4(4) 2_656 .
O4 Pr1 N2 C1 30.6(5) . .
O5 Pr1 N2 C1 -102.7(4) 2_656 .
O2 Pr1 N2 C1 106.4(4) . .
O1 Pr1 N2 C1 58.3(4) . .
O4 Pr1 N2 C1 -81.3(4) 2_656 .
N1 Pr1 N2 C1 -179.1(4) . .
C13 Pr1 N2 C1 -91.8(4) 2_656 .
N3 Pr1 N2 C1 83.8(4) . .
Pr1 Pr1 N2 C1 -41.3(5) 2_656 .
O7 Pr1 N2 C12 -4.7(4) . .
O8 Pr1 N2 C12 157.4(3) 2_656 .
O4 Pr1 N2 C12 -149.7(3) . .
O5 Pr1 N2 C12 77.1(3) 2_656 .
O2 Pr1 N2 C12 -73.9(3) . .
O1 Pr1 N2 C12 -121.9(3) . .
O4 Pr1 N2 C12 98.4(3) 2_656 .
N1 Pr1 N2 C12 0.7(3) . .
C13 Pr1 N2 C12 88.0(3) 2_656 .
N3 Pr1 N2 C12 -96.5(3) . .
Pr1 Pr1 N2 C12 138.5(3) 2_656 .
O7 Pr1 N3 O3 -105(4) . .
O8 Pr1 N3 O3 110(4) 2_656 .
O4 Pr1 N3 O3 -176(4) . .
O5 Pr1 N3 O3 20(4) 2_656 .
O2 Pr1 N3 O3 -78(4) . .
O1 Pr1 N3 O3 108(4) . .
O4 Pr1 N3 O3 -179(100) 2_656 .
N2 Pr1 N3 O3 34(4) . .
N1 Pr1 N3 O3 -28(4) . .
C13 Pr1 N3 O3 77(4) 2_656 .
Pr1 Pr1 N3 O3 -177(4) 2_656 .
O7 Pr1 N3 O2 -27.0(3) . .
O8 Pr1 N3 O2 -171.9(3) 2_656 .
O4 Pr1 N3 O2 -97.8(3) . .
O5 Pr1 N3 O2 98.2(3) 2_656 .
O1 Pr1 N3 O2 -173.8(4) . .
O4 Pr1 N3 O2 -100.6(4) 2_656 .
N2 Pr1 N3 O2 111.7(3) . .
N1 Pr1 N3 O2 50.6(3) . .
C13 Pr1 N3 O2 154.7(8) 2_656 .
Pr1 Pr1 N3 O2 -98.6(3) 2_656 .
O7 Pr1 N3 O1 146.9(3) . .
O8 Pr1 N3 O1 2.0(3) 2_656 .
O4 Pr1 N3 O1 76.1(3) . .
O5 Pr1 N3 O1 -88.0(3) 2_656 .
O2 Pr1 N3 O1 173.8(4) . .
O4 Pr1 N3 O1 73.2(4) 2_656 .
N2 Pr1 N3 O1 -74.4(3) . .
N1 Pr1 N3 O1 -135.6(3) . .
C13 Pr1 N3 O1 -31.5(10) 2_656 .
Pr1 Pr1 N3 O1 75.2(3) 2_656 .
O3 N3 O1 Pr1 -173.7(4) . .
O2 N3 O1 Pr1 5.8(4) . .
O7 Pr1 O1 N3 -39.2(3) . .
O8 Pr1 O1 N3 -178.0(3) 2_656 .
O4 Pr1 O1 N3 -99.0(3) . .
O5 Pr1 O1 N3 129.6(2) 2_656 .
O2 Pr1 O1 N3 -3.4(2) . .
O4 Pr1 O1 N3 -142.0(2) 2_656 .
N2 Pr1 O1 N3 98.0(3) . .
N1 Pr1 O1 N3 47.0(3) . .
C13 Pr1 O1 N3 173.4(2) 2_656 .
Pr1 Pr1 O1 N3 -116.4(2) 2_656 .
O3 N3 O2 Pr1 173.4(4) . .
O1 N3 O2 Pr1 -6.0(4) . .
O7 Pr1 O2 N3 153.3(3) . .
O8 Pr1 O2 N3 10.0(3) 2_656 .
O4 Pr1 O2 N3 79.3(3) . .
O5 Pr1 O2 N3 -123.4(3) 2_656 .
O1 Pr1 O2 N3 3.4(2) . .
O4 Pr1 O2 N3 128.4(3) 2_656 .
N2 Pr1 O2 N3 -64.4(3) . .
N1 Pr1 O2 N3 -126.6(3) . .
C13 Pr1 O2 N3 -171.5(3) 2_656 .
Pr1 Pr1 O2 N3 96.2(3) 2_656 .
O7 Pr1 O4 C13 -67.8(8) . .
O8 Pr1 O4 C13 143.4(8) 2_656 .
O5 Pr1 O4 C13 -151.3(7) 2_656 .
O2 Pr1 O4 C13 13.5(8) . .
O1 Pr1 O4 C13 62.6(8) . .
O4 Pr1 O4 C13 -143.4(8) 2_656 .
N2 Pr1 O4 C13 89.4(8) . .
N1 Pr1 O4 C13 -37.1(8) . .
C13 Pr1 O4 C13 -148.5(7) 2_656 .
N3 Pr1 O4 C13 37.7(8) . .
Pr1 Pr1 O4 C13 -143.4(8) 2_656 .
O7 Pr1 O4 Pr1 75.59(11) . 2_656
O8 Pr1 O4 Pr1 -73.21(11) 2_656 2_656
O5 Pr1 O4 Pr1 -7.88(15) 2_656 2_656
O2 Pr1 O4 Pr1 156.95(12) . 2_656
O1 Pr1 O4 Pr1 -154.02(13) . 2_656
O4 Pr1 O4 Pr1 0.0 2_656 2_656
N2 Pr1 O4 Pr1 -127.16(16) . 2_656
N1 Pr1 O4 Pr1 106.27(18) . 2_656
C13 Pr1 O4 Pr1 -5.06(12) 2_656 2_656
N3 Pr1 O4 Pr1 -178.83(13) . 2_656
O8 Pr1 O7 C23 20.5(4) 2_656 .
O4 Pr1 O7 C23 -27.2(4) . .
O5 Pr1 O7 C23 98.4(4) 2_656 .
O2 Pr1 O7 C23 -115.0(4) . .
O1 Pr1 O7 C23 -88.3(4) . .
O4 Pr1 O7 C23 52.2(4) 2_656 .
N2 Pr1 O7 C23 174.1(3) . .
N1 Pr1 O7 C23 169.3(4) . .
C13 Pr1 O7 C23 75.7(4) 2_656 .
N3 Pr1 O7 C23 -104.1(4) . .
Pr1 Pr1 O7 C23 14.2(4) 2_656 .
C12 N2 C1 C2 -0.2(8) . .
Pr1 N2 C1 C2 179.6(5) . .
N2 C1 C2 C3 1.7(10) . .
C1 C2 C3 C4 -2.0(11) . .
C2 C3 C4 C12 0.7(10) . .
C2 C3 C4 C5 -177.7(6) . .
C3 C4 C5 C6 176.4(6) . .
C12 C4 C5 C6 -2.0(8) . .
C4 C5 C6 C7 1.6(9) . .
C5 C6 C7 C8 -179.3(5) . .
C5 C6 C7 C11 0.5(8) . .
C6 C7 C8 C9 -179.0(5) . .
C11 C7 C8 C9 1.2(7) . .
C7 C8 C9 C10 0.1(8) . .
C11 N1 C10 C9 0.2(7) . .
Pr1 N1 C10 C9 -176.6(4) . .
C8 C9 C10 N1 -0.9(8) . .
C10 N1 C11 C7 1.2(6) . .
Pr1 N1 C11 C7 178.1(3) . .
C10 N1 C11 C12 -178.4(4) . .
Pr1 N1 C11 C12 -1.6(5) . .
C8 C7 C11 N1 -1.9(6) . .
C6 C7 C11 N1 178.3(4) . .
C8 C7 C11 C12 177.7(4) . .
C6 C7 C11 C12 -2.1(6) . .
C1 N2 C12 C4 -1.1(7) . .
Pr1 N2 C12 C4 179.1(3) . .
C1 N2 C12 C11 178.0(4) . .
Pr1 N2 C12 C11 -1.7(5) . .
C3 C4 C12 N2 0.9(8) . .
C5 C4 C12 N2 179.4(4) . .
C3 C4 C12 C11 -178.3(5) . .
C5 C4 C12 C11 0.3(7) . .
N1 C11 C12 N2 2.2(6) . .
C7 C11 C12 N2 -177.5(4) . .
N1 C11 C12 C4 -178.7(4) . .
C7 C11 C12 C4 1.7(6) . .
Pr1 O5 C13 O4 -6.1(4) 2_656 .
Pr1 O5 C13 C14 172.8(3) 2_656 .
Pr1 O4 C13 O5 150.6(6) . .
Pr1 O4 C13 O5 5.8(4) 2_656 .
Pr1 O4 C13 C14 -28.3(10) . .
Pr1 O4 C13 C14 -173.1(3) 2_656 .
Pr1 O4 C13 Pr1 144.8(8) . 2_656
C15 N4 C14 C13 115.7(4) . .
O5 C13 C14 N4 -7.4(6) . .
O4 C13 C14 N4 171.6(3) . .
Pr1 C13 C14 N4 88(2) 2_656 .
C14 N4 C15 N5 -177.0(4) . .
C14 N4 C15 S1 1.0(6) . .
C16 N5 C15 N4 13.2(7) . .
C16 N5 C15 S1 -164.9(4) . .
C15 N5 C16 O6 -14.4(7) . .
C15 N5 C16 C17 161.8(4) . .
O6 C16 C17 C22 -23.2(6) . .
N5 C16 C17 C22 160.6(4) . .
O6 C16 C17 C18 150.1(5) . .
N5 C16 C17 C18 -26.2(6) . .
C22 C17 C18 C19 0.5(7) . .
C16 C17 C18 C19 -172.6(4) . .
C17 C18 C19 C20 -0.2(8) . .
C18 C19 C20 C21 -1.3(9) . .
C19 C20 C21 C22 2.6(10) . .
C18 C17 C22 C21 0.9(7) . .
C16 C17 C22 C21 174.3(5) . .
C20 C21 C22 C17 -2.4(9) . .
Pr1 O8 C23 O7 7.5(6) 2_656 .
Pr1 O8 C23 C24 -174.2(3) 2_656 .
Pr1 O7 C23 O8 -19.1(7) . .
Pr1 O7 C23 C24 162.5(3) . .
C25 N6 C24 C23 79.7(5) . .
O8 C23 C24 N6 19.7(5) . .
O7 C23 C24 N6 -161.8(3) . .
C24 N6 C25 N7 -179.2(3) . .
C24 N6 C25 S2 2.4(6) . .
C26 N7 C25 N6 -7.3(7) . .
C26 N7 C25 S2 171.2(4) . .
C25 N7 C26 O9 0.9(8) . .
C25 N7 C26 C27 -178.2(4) . .
O9 C26 C27 C32 -43.3(7) . .
N7 C26 C27 C32 135.9(5) . .
O9 C26 C27 C28 135.7(6) . .
N7 C26 C27 C28 -45.1(7) . .
C32 C27 C28 C29 -0.2(9) . .
C26 C27 C28 C29 -179.1(5) . .
C27 C28 C29 C30 -2.9(11) . .
C28 C29 C30 C31 3.1(12) . .
C29 C30 C31 C32 -0.2(11) . .
C28 C27 C32 C31 3.0(8) . .
C26 C27 C32 C31 -178.1(5) . .
C30 C31 C32 C27 -2.8(9) . .
